data_7229955
loop_
_publ_author_name
'Ovsyannikov, A. S.'
'Ferlay, S.'
'Solovieva, S. E.'
'Antipin, I. S.'
'Konovalov, A. I.'
'Kyritsakas, N.'
'Hosseini, M. W.'

_publ_section_title
;
 Molecular tectonics: high dimensional coordination networks based on
 methylenecarboxylate-appended tetramercaptothiacalix[4]arene in the
 1,3-alternate conformation
;
_journal_issue 8
_journal_name_full CrystEngComm
_journal_page_first 1130
_journal_paper_doi 10.1039/C7CE02105D
_journal_volume 20
_journal_year 2018
_chemical_formula_moiety 'C26 H32 O6 S4 Zn'
_chemical_formula_sum 'C26 H32 O6 S4 Zn'
_chemical_formula_weight 634.12
_space_group_crystal_system monoclinic
_space_group_IT_number 15
_space_group_name_Hall '-C 2yc'
_space_group_name_H-M_alt 'C 1 2/c 1'
_symmetry_space_group_name_Hall '-C 2yc'
_symmetry_space_group_name_H-M 'C 1 2/c 1'
_atom_sites_solution_hydrogens geom
_audit_creation_method SHELXL-2014/6
_audit_update_record
;
2017-07-18 deposited with the CCDC.
2018-01-11 downloaded from the CCDC.
;
_cell_angle_alpha 90
_cell_angle_beta 108.722(2)
_cell_angle_gamma 90
_cell_formula_units_Z 8
_cell_length_a 18.6752(10)
_cell_length_b 19.4783(10)
_cell_length_c 19.3185(9)
_cell_measurement_reflns_used 9000
_cell_measurement_temperature 173(2)
_cell_measurement_theta_max 25.
_cell_measurement_theta_min 2.5
_cell_volume 6655.5(6)
_computing_cell_refinement 'Bruker SAINT'
_computing_data_collection 'Bruker APEX2'
_computing_data_reduction 'Bruker SAINT'
_computing_molecular_graphics 'Bruker SHELXTL'
_computing_publication_material 'Bruker SHELXTL'
_computing_structure_refinement 'SHELXL-2014/6 (Sheldrick, 2014)'
_computing_structure_solution 'SHELXS-97 (Sheldrick, 2008)'
_diffrn_ambient_temperature 173(2)
_diffrn_measured_fraction_theta_full 0.987
_diffrn_measured_fraction_theta_max 0.921
_diffrn_measurement_device_type 'Bruker APEX-II CCD'
_diffrn_measurement_method '\f and \w scans'
_diffrn_radiation_monochromator graphite
_diffrn_radiation_source 'fine-focus sealed tube'
_diffrn_radiation_type MoK\a
_diffrn_radiation_wavelength 0.71073
_diffrn_reflns_av_R_equivalents 0.0385
_diffrn_reflns_av_unetI/netI 0.0556
_diffrn_reflns_Laue_measured_fraction_full 0.987
_diffrn_reflns_Laue_measured_fraction_max 0.921
_diffrn_reflns_limit_h_max 26
_diffrn_reflns_limit_h_min -26
_diffrn_reflns_limit_k_max 27
_diffrn_reflns_limit_k_min -25
_diffrn_reflns_limit_l_max 24
_diffrn_reflns_limit_l_min -22
_diffrn_reflns_number 9009
_diffrn_reflns_point_group_measured_fraction_full 0.987
_diffrn_reflns_point_group_measured_fraction_max 0.921
_diffrn_reflns_theta_full 25.242
_diffrn_reflns_theta_max 30.080
_diffrn_reflns_theta_min 1.555
_exptl_absorpt_coefficient_mu 1.022
_exptl_absorpt_correction_T_max 0.968
_exptl_absorpt_correction_T_min 0.946
_exptl_absorpt_correction_type multi-scan
_exptl_absorpt_process_details sadabs
_exptl_crystal_colour colorless
_exptl_crystal_density_diffrn 1.266
_exptl_crystal_density_meas ?
_exptl_crystal_description prism
_exptl_crystal_F_000 2640
_exptl_crystal_size_max 0.060
_exptl_crystal_size_mid 0.040
_exptl_crystal_size_min 0.040
_platon_squeeze_details
;
;
_refine_diff_density_max 1.995
_refine_diff_density_min -1.695
_refine_diff_density_rms 0.127
_refine_ls_extinction_method none
_refine_ls_goodness_of_fit_ref 1.114
_refine_ls_hydrogen_treatment constr
_refine_ls_matrix_type full
_refine_ls_number_parameters 336
_refine_ls_number_reflns 9009
_refine_ls_number_restraints 7
_refine_ls_restrained_S_all 1.116
_refine_ls_R_factor_all 0.1191
_refine_ls_R_factor_gt 0.0833
_refine_ls_shift/su_max 0.000
_refine_ls_shift/su_mean 0.000
_refine_ls_structure_factor_coef Fsqd
_refine_ls_weighting_details 'w=1/[\s^2^(Fo^2^)+(0.0762P)^2^+54.6288P] where P=(Fo^2^+2Fc^2^)/3'
_refine_ls_weighting_scheme calc
_refine_ls_wR_factor_gt 0.2075
_refine_ls_wR_factor_ref 0.2273
_reflns_Friedel_coverage 0.000
_reflns_number_gt 5998
_reflns_number_total 9009
_reflns_threshold_expression 'I > 2\s(I)'
_cod_data_source_file c7ce02105d1.cif
_cod_data_source_block e3374a_a
_cod_depositor_comments
;
The following automatic conversions were performed:

'_exptl_crystal_density_meas' value 'none' was changed to '?' - the
value is perceived as not measured.

Automatic conversion script
Id: cif_fix_values 4973 2017-02-22 13:04:09Z antanas 

 Adding full bibliography for 7229954--7229959.cif.
;
_cod_database_code 7229955
_shelx_space_group_comment
;
The symmetry employed for this shelxl refinement is uniquely defined
by the following loop, which should always be used as a source of
symmetry information in preference to the above space-group names.
They are only intended as comments.
;
_shelx_estimated_absorpt_t_min 0.941
_shelx_estimated_absorpt_t_max 0.960
_shelxl_version_number 2014/6

loop_
_space_group_symop_operation_xyz
'x, y, z'
'-x, y, -z+1/2'
'x+1/2, y+1/2, z'
'-x+1/2, y+1/2, -z+1/2'
'-x, -y, -z'
'x, -y, z-1/2'
'-x+1/2, -y+1/2, -z'
'x+1/2, -y+1/2, z-1/2'

loop_
_atom_site_label
_atom_site_type_symbol
_atom_site_fract_x
_atom_site_fract_y
_atom_site_fract_z
_atom_site_U_iso_or_equiv
_atom_site_adp_type
_atom_site_occupancy
_atom_site_site_symmetry_order
_atom_site_calc_flag
_atom_site_refinement_flags_posn
_atom_site_refinement_flags_adp
Zn1 Zn 0.78976(5) 0.32254(3) 0.52865(5) 0.0538(3) Uani 1 1 d . .
S1 S 0.71935(6) 0.59878(6) 0.35231(6) 0.0279(2) Uani 1 1 d . .
C1 C 0.6465(2) 0.6387(2) 0.3797(2) 0.0215(8) Uani 1 1 d . .
C2 C 0.5905(2) 0.6014(2) 0.3968(2) 0.0222(8) Uani 1 1 d . .
C3 C 0.5363(2) 0.6383(2) 0.4178(2) 0.0214(8) Uani 1 1 d . .
C4 C 0.5421(2) 0.7094(2) 0.4262(2) 0.0237(8) Uani 1 1 d . .
H4 H 0.5048 0.7335 0.4405 0.028 Uiso 1 1 calc R U
C5 C 0.6010(2) 0.7459(2) 0.4143(2) 0.0239(8) Uani 1 1 d . .
C6 C 0.6517(2) 0.7098(2) 0.3892(2) 0.0242(8) Uani 1 1 d . .
H6 H 0.6909 0.7340 0.3782 0.029 Uiso 1 1 calc R U
S2 S 0.58926(7) 0.51000(5) 0.39439(7) 0.0307(3) Uani 1 1 d . .
C7 C 0.6664(3) 0.4961(3) 0.4773(3) 0.0375(12) Uani 1 1 d . .
H7A H 0.7070 0.5295 0.4795 0.045 Uiso 1 1 calc R U
H7B H 0.6486 0.5050 0.5195 0.045 Uiso 1 1 calc R U
C8 C 0.6987(4) 0.4244(3) 0.4838(4) 0.0532(18) Uani 1 1 d . .
O1 O 0.7443(3) 0.4086(2) 0.5458(3) 0.0671(15) Uani 1 1 d . .
O2 O 0.6843(4) 0.3859(2) 0.4317(3) 0.091(2) Uani 1 1 d . .
C9 C 0.6046(3) 0.8239(2) 0.4239(3) 0.0314(10) Uani 1 1 d . .
C10 C 0.5874(6) 0.8436(4) 0.4939(5) 0.091(3) Uani 1 1 d . .
H10A H 0.5898 0.8936 0.4997 0.137 Uiso 1 1 calc R U
H10B H 0.6247 0.8222 0.5362 0.137 Uiso 1 1 calc R U
H10C H 0.5366 0.8275 0.4906 0.137 Uiso 1 1 calc R U
C11 C 0.5463(5) 0.8557(3) 0.3599(5) 0.097(4) Uani 1 1 d . .
H11A H 0.5613 0.8498 0.3160 0.146 Uiso 1 1 calc R U
H11B H 0.5419 0.9047 0.3691 0.146 Uiso 1 1 calc R U
H11C H 0.4974 0.8332 0.3525 0.146 Uiso 1 1 calc R U
C12 C 0.6821(4) 0.8525(3) 0.4318(5) 0.065(2) Uani 1 1 d . .
H12A H 0.6964 0.8397 0.3890 0.098 Uiso 1 1 calc R U
H12B H 0.7190 0.8338 0.4760 0.098 Uiso 1 1 calc R U
H12C H 0.6810 0.9027 0.4355 0.098 Uiso 1 1 calc R U
S3 S 0.46170(7) 0.59829(6) 0.44132(6) 0.0267(2) Uani 1 1 d . .
C13 C 0.4078(2) 0.5579(2) 0.3576(2) 0.0247(9) Uani 1 1 d . .
C14 C 0.3694(2) 0.5956(2) 0.2944(2) 0.0236(8) Uani 1 1 d . .
C15 C 0.3306(2) 0.5579(2) 0.2318(2) 0.0245(9) Uani 1 1 d . .
C16 C 0.3252(3) 0.4871(2) 0.2348(3) 0.0284(9) Uani 1 1 d . .
H16 H 0.2985 0.4628 0.1915 0.034 Uiso 1 1 calc R U
C17 C 0.3575(3) 0.4505(2) 0.2990(3) 0.0288(10) Uani 1 1 d . .
C18 C 0.4009(3) 0.4869(2) 0.3599(3) 0.0268(9) Uani 1 1 d . .
H18 H 0.4261 0.4629 0.4038 0.032 Uiso 1 1 calc R U
S4 S 0.36700(7) 0.68660(6) 0.29593(7) 0.0288(3) Uani 1 1 d . .
C19 C 0.3028(3) 0.6948(2) 0.3493(3) 0.0279(9) Uani 1 1 d . .
H19A H 0.2511 0.7034 0.3156 0.033 Uiso 1 1 calc R U
H19B H 0.3019 0.6508 0.3746 0.033 Uiso 1 1 calc R U
C20 C 0.3237(3) 0.7511(2) 0.4048(3) 0.0302(10) Uani 1 1 d . .
O3 O 0.3705(2) 0.79458(19) 0.4030(2) 0.0429(9) Uani 1 1 d . .
O4 O 0.2886(2) 0.75049(17) 0.4526(2) 0.0381(8) Uani 1 1 d . .
C21 C 0.3495(4) 0.3724(3) 0.2997(3) 0.0468(15) Uani 1 1 d D .
C22 C 0.3764(5) 0.3434(3) 0.3776(3) 0.060(2) Uani 1 1 d D .
H22A H 0.4309 0.3507 0.3992 0.090 Uiso 1 1 calc R U
H22B H 0.3654 0.2941 0.3761 0.090 Uiso 1 1 calc R U
H22C H 0.3499 0.3668 0.4071 0.090 Uiso 1 1 calc R U
C23 C 0.3984(7) 0.3422(4) 0.2563(5) 0.106(4) Uani 1 1 d D .
H23A H 0.3776 0.3562 0.2050 0.158 Uiso 1 1 calc R U
H23B H 0.3983 0.2920 0.2596 0.158 Uiso 1 1 calc R U
H23C H 0.4503 0.3592 0.2769 0.158 Uiso 1 1 calc R U
C24 C 0.2657(5) 0.3529(4) 0.2629(5) 0.101(4) Uani 1 1 d D .
H24A H 0.2343 0.3778 0.2867 0.152 Uiso 1 1 calc R U
H24B H 0.2594 0.3034 0.2678 0.152 Uiso 1 1 calc R U
H24C H 0.2502 0.3652 0.2110 0.152 Uiso 1 1 calc R U
O5 O 0.8797(3) 0.37800(19) 0.5064(3) 0.0510(11) Uani 1 1 d . .
C25 C 0.8805(5) 0.4487(3) 0.4916(5) 0.068(2) Uani 1 1 d . .
H25A H 0.8413 0.4590 0.4451 0.102 Uiso 1 1 calc R U
H25B H 0.9301 0.4615 0.4885 0.102 Uiso 1 1 calc R U
H25C H 0.8706 0.4748 0.5309 0.102 Uiso 1 1 calc R U
O6 O 0.8666(4) 0.2771(5) 0.6109(4) 0.150(4) Uani 1 1 d D .
C26 C 0.9377(5) 0.2512(8) 0.6112(6) 0.150(4) Uani 1 1 d D .
H26A H 0.9309 0.2056 0.5886 0.225 Uiso 1 1 calc R U
H26B H 0.9716 0.2478 0.6617 0.225 Uiso 1 1 calc R U
H26C H 0.9596 0.2822 0.5835 0.225 Uiso 1 1 calc R U

loop_
_atom_site_aniso_label
_atom_site_aniso_U_11
_atom_site_aniso_U_22
_atom_site_aniso_U_33
_atom_site_aniso_U_23
_atom_site_aniso_U_13
_atom_site_aniso_U_12
Zn1 0.0699(5) 0.0276(3) 0.0885(6) -0.0091(3) 0.0597(5) -0.0034(3)
S1 0.0252(5) 0.0297(5) 0.0295(6) -0.0010(4) 0.0097(4) 0.0044(4)
C1 0.0233(19) 0.0215(19) 0.019(2) -0.0018(15) 0.0051(16) 0.0026(15)
C2 0.0278(19) 0.0156(17) 0.022(2) -0.0005(15) 0.0056(16) 0.0013(15)
C3 0.030(2) 0.0173(18) 0.018(2) -0.0020(15) 0.0090(16) -0.0032(15)
C4 0.030(2) 0.0194(19) 0.023(2) -0.0042(16) 0.0102(17) 0.0005(16)
C5 0.031(2) 0.0186(18) 0.020(2) 0.0005(15) 0.0059(17) -0.0006(15)
C6 0.025(2) 0.023(2) 0.022(2) 0.0005(16) 0.0052(16) -0.0017(16)
S2 0.0400(6) 0.0161(5) 0.0381(7) -0.0005(4) 0.0155(5) 0.0016(4)
C7 0.048(3) 0.028(2) 0.042(3) 0.014(2) 0.022(2) 0.013(2)
C8 0.061(4) 0.045(3) 0.073(4) 0.037(3) 0.048(4) 0.027(3)
O1 0.060(3) 0.061(3) 0.096(4) 0.055(3) 0.047(3) 0.031(2)
O2 0.183(7) 0.033(2) 0.090(4) 0.020(3) 0.088(4) 0.047(3)
C9 0.035(2) 0.0173(19) 0.043(3) -0.0031(19) 0.013(2) -0.0051(17)
C10 0.157(9) 0.036(3) 0.122(7) -0.035(4) 0.103(7) -0.034(5)
C11 0.096(6) 0.029(3) 0.112(7) 0.023(4) -0.043(5) -0.003(3)
C12 0.047(3) 0.032(3) 0.119(6) -0.017(4) 0.029(4) -0.015(3)
S3 0.0378(6) 0.0232(5) 0.0237(6) -0.0037(4) 0.0166(5) -0.0079(4)
C13 0.032(2) 0.0205(19) 0.028(2) -0.0063(16) 0.0175(18) -0.0072(16)
C14 0.031(2) 0.0202(18) 0.026(2) -0.0014(16) 0.0177(17) -0.0058(16)
C15 0.028(2) 0.025(2) 0.024(2) -0.0012(17) 0.0123(17) -0.0064(16)
C16 0.037(2) 0.026(2) 0.025(2) -0.0055(17) 0.0148(19) -0.0110(18)
C17 0.040(3) 0.023(2) 0.030(2) -0.0055(18) 0.020(2) -0.0085(18)
C18 0.037(2) 0.021(2) 0.028(2) -0.0020(17) 0.0184(19) -0.0043(17)
S4 0.0438(6) 0.0197(5) 0.0298(6) -0.0009(4) 0.0218(5) -0.0034(4)
C19 0.029(2) 0.031(2) 0.027(2) 0.0035(18) 0.0129(18) 0.0017(17)
C20 0.034(2) 0.025(2) 0.037(3) 0.0031(19) 0.020(2) 0.0062(18)
O3 0.051(2) 0.0315(18) 0.060(3) -0.0119(17) 0.037(2) -0.0107(16)
O4 0.052(2) 0.0256(17) 0.052(2) -0.0056(16) 0.0379(19) -0.0025(15)
C21 0.088(5) 0.024(2) 0.029(3) -0.002(2) 0.020(3) -0.012(3)
C22 0.119(6) 0.026(3) 0.036(3) 0.002(2) 0.028(4) -0.022(3)
C23 0.233(13) 0.036(4) 0.082(6) 0.012(4) 0.098(8) 0.046(6)
C24 0.145(9) 0.052(4) 0.071(5) 0.011(4) -0.016(5) -0.067(5)
O5 0.065(3) 0.0301(19) 0.073(3) -0.0124(19) 0.044(2) -0.0113(18)
C25 0.084(5) 0.036(3) 0.108(6) -0.012(4) 0.064(5) -0.009(3)
O6 0.070(3) 0.268(9) 0.091(4) 0.094(5) -0.003(3) -0.049(5)
C26 0.070(3) 0.268(9) 0.091(4) 0.094(5) -0.003(3) -0.049(5)

loop_
_atom_type_symbol
_atom_type_description
_atom_type_scat_dispersion_real
_atom_type_scat_dispersion_imag
_atom_type_scat_source
C C 0.0033 0.0016 'International Tables Vol C Tables 4.2.6.8 and 6.1.1.4'
O O 0.0106 0.0060 'International Tables Vol C Tables 4.2.6.8 and 6.1.1.4'
Zn Zn 0.2839 1.4301 'International Tables Vol C Tables 4.2.6.8 and 6.1.1.4'
S S 0.1246 0.1234 'International Tables Vol C Tables 4.2.6.8 and 6.1.1.4'
H H 0.0000 0.0000 'International Tables Vol C Tables 4.2.6.8 and 6.1.1.4'

loop_
_geom_angle_atom_site_label_1
_geom_angle_atom_site_label_2
_geom_angle_atom_site_label_3
_geom_angle
_geom_angle_site_symmetry_1
_geom_angle_site_symmetry_3
O1 Zn1 O6 119.4(4) . .
O1 Zn1 O4 144.3(2) . 3_545
O6 Zn1 O4 96.2(3) . 3_545
O1 Zn1 O4 100.53(16) . 5_666
O6 Zn1 O4 85.8(2) . 5_666
O4 Zn1 O4 79.29(14) 3_545 5_666
O1 Zn1 O5 90.72(17) . .
O6 Zn1 O5 88.5(2) . .
O4 Zn1 O5 91.75(14) 3_545 .
O4 Zn1 O5 168.75(14) 5_666 .
O1 Zn1 C8 28.4(2) . .
O6 Zn1 C8 147.8(4) . .
O4 Zn1 C8 115.9(2) 3_545 .
O4 Zn1 C8 98.91(17) 5_666 .
O5 Zn1 C8 91.10(18) . .
C15 S1 C1 103.82(19) 2_655 .
C6 C1 C2 120.8(4) . .
C6 C1 S1 116.2(3) . .
C2 C1 S1 122.8(3) . .
C1 C2 C3 117.7(4) . .
C1 C2 S2 121.2(3) . .
C3 C2 S2 121.0(3) . .
C4 C3 C2 120.5(4) . .
C4 C3 S3 116.3(3) . .
C2 C3 S3 123.1(3) . .
C5 C4 C3 121.6(4) . .
C5 C4 H4 119.2 . .
C3 C4 H4 119.2 . .
C6 C5 C4 117.7(4) . .
C6 C5 C9 122.5(4) . .
C4 C5 C9 119.7(4) . .
C5 C6 C1 121.5(4) . .
C5 C6 H6 119.3 . .
C1 C6 H6 119.3 . .
C2 S2 C7 97.3(2) . .
C8 C7 S2 113.5(5) . .
C8 C7 H7A 108.9 . .
S2 C7 H7A 108.9 . .
C8 C7 H7B 108.9 . .
S2 C7 H7B 108.9 . .
H7A C7 H7B 107.7 . .
O2 C8 O1 122.5(6) . .
O2 C8 C7 121.7(6) . .
O1 C8 C7 115.7(7) . .
O2 C8 Zn1 75.5(4) . .
O1 C8 Zn1 47.4(3) . .
C7 C8 Zn1 160.7(5) . .
C8 O1 Zn1 104.2(5) . .
C11 C9 C12 110.5(6) . .
C11 C9 C5 108.5(5) . .
C12 C9 C5 112.5(4) . .
C11 C9 C10 108.9(7) . .
C12 C9 C10 106.5(6) . .
C5 C9 C10 109.9(4) . .
C9 C10 H10A 109.5 . .
C9 C10 H10B 109.5 . .
H10A C10 H10B 109.5 . .
C9 C10 H10C 109.5 . .
H10A C10 H10C 109.5 . .
H10B C10 H10C 109.5 . .
C9 C11 H11A 109.5 . .
C9 C11 H11B 109.5 . .
H11A C11 H11B 109.5 . .
C9 C11 H11C 109.5 . .
H11A C11 H11C 109.5 . .
H11B C11 H11C 109.5 . .
C9 C12 H12A 109.5 . .
C9 C12 H12B 109.5 . .
H12A C12 H12B 109.5 . .
C9 C12 H12C 109.5 . .
H12A C12 H12C 109.5 . .
H12B C12 H12C 109.5 . .
C3 S3 C13 102.78(19) . .
C18 C13 C14 121.3(4) . .
C18 C13 S3 116.0(4) . .
C14 C13 S3 122.4(3) . .
C15 C14 C13 116.9(4) . .
C15 C14 S4 122.0(3) . .
C13 C14 S4 121.0(3) . .
C16 C15 C14 120.7(4) . .
C16 C15 S1 117.3(3) . 2_655
C14 C15 S1 121.8(3) . 2_655
C15 C16 C17 122.0(4) . .
C15 C16 H16 119.0 . .
C17 C16 H16 119.0 . .
C16 C17 C18 117.6(4) . .
C16 C17 C21 120.2(4) . .
C18 C17 C21 122.1(4) . .
C17 C18 C13 120.9(4) . .
C17 C18 H18 119.5 . .
C13 C18 H18 119.5 . .
C14 S4 C19 97.0(2) . .
C20 C19 S4 113.7(3) . .
C20 C19 H19A 108.8 . .
S4 C19 H19A 108.8 . .
C20 C19 H19B 108.8 . .
S4 C19 H19B 108.8 . .
H19A C19 H19B 107.7 . .
O3 C20 O4 123.8(5) . .
O3 C20 C19 120.8(4) . .
O4 C20 C19 115.5(4) . .
C20 O4 Zn1 128.4(3) . 3_455
C20 O4 Zn1 130.8(3) . 5_666
Zn1 O4 Zn1 100.71(14) 3_455 5_666
C17 C21 C22 112.0(4) . .
C17 C21 C23 107.4(5) . .
C22 C21 C23 109.2(6) . .
C17 C21 C24 109.1(5) . .
C22 C21 C24 108.9(5) . .
C23 C21 C24 110.2(6) . .
C21 C22 H22A 109.5 . .
C21 C22 H22B 109.5 . .
H22A C22 H22B 109.5 . .
C21 C22 H22C 109.5 . .
H22A C22 H22C 109.5 . .
H22B C22 H22C 109.5 . .
C21 C23 H23A 109.5 . .
C21 C23 H23B 109.5 . .
H23A C23 H23B 109.5 . .
C21 C23 H23C 109.5 . .
H23A C23 H23C 109.5 . .
H23B C23 H23C 109.5 . .
C21 C24 H24A 109.5 . .
C21 C24 H24B 109.5 . .
H24A C24 H24B 109.5 . .
C21 C24 H24C 109.5 . .
H24A C24 H24C 109.5 . .
H24B C24 H24C 109.5 . .
C25 O5 Zn1 126.2(4) . .
O5 C25 H25A 109.5 . .
O5 C25 H25B 109.5 . .
H25A C25 H25B 109.5 . .
O5 C25 H25C 109.5 . .
H25A C25 H25C 109.5 . .
H25B C25 H25C 109.5 . .
C26 O6 Zn1 126.9(6) . .
O6 C26 H26A 109.5 . .
O6 C26 H26B 109.5 . .
H26A C26 H26B 109.5 . .
O6 C26 H26C 109.5 . .
H26A C26 H26C 109.5 . .
H26B C26 H26C 109.5 . .

loop_
_geom_bond_atom_site_label_1
_geom_bond_atom_site_label_2
_geom_bond_distance
_geom_bond_site_symmetry_2
Zn1 O1 1.956(5) .
Zn1 O6 1.976(7) .
Zn1 O4 2.026(3) 3_545
Zn1 O4 2.153(3) 5_666
Zn1 O5 2.153(4) .
Zn1 C8 2.576(5) .
S1 C15 1.781(5) 2_655
S1 C1 1.789(4) .
C1 C6 1.396(6) .
C1 C2 1.397(6) .
C2 C3 1.403(6) .
C2 S2 1.781(4) .
C3 C4 1.396(6) .
C3 S3 1.779(4) .
C4 C5 1.389(6) .
C4 H4 0.9500 .
C5 C6 1.387(6) .
C5 C9 1.530(6) .
C6 H6 0.9500 .
S2 C7 1.797(6) .
C7 C8 1.510(7) .
C7 H7A 0.9900 .
C7 H7B 0.9900 .
C8 O2 1.214(9) .
C8 O1 1.265(8) .
C9 C11 1.494(8) .
C9 C12 1.511(7) .
C9 C10 1.536(9) .
C10 H10A 0.9800 .
C10 H10B 0.9800 .
C10 H10C 0.9800 .
C11 H11A 0.9800 .
C11 H11B 0.9800 .
C11 H11C 0.9800 .
C12 H12A 0.9800 .
C12 H12B 0.9800 .
C12 H12C 0.9800 .
S3 C13 1.790(4) .
C13 C18 1.391(6) .
C13 C14 1.407(6) .
C14 C15 1.402(6) .
C14 S4 1.773(4) .
C15 C16 1.386(6) .
C15 S1 1.781(5) 2_655
C16 C17 1.389(7) .
C16 H16 0.9500 .
C17 C18 1.390(6) .
C17 C21 1.529(7) .
C18 H18 0.9500 .
S4 C19 1.823(5) .
C19 C20 1.496(7) .
C19 H19A 0.9900 .
C19 H19B 0.9900 .
C20 O3 1.225(6) .
C20 O4 1.293(6) .
O4 Zn1 2.026(3) 3_455
O4 Zn1 2.153(3) 5_666
C21 C22 1.533(7) .
C21 C23 1.540(9) .
C21 C24 1.545(9) .
C22 H22A 0.9800 .
C22 H22B 0.9800 .
C22 H22C 0.9800 .
C23 H23A 0.9800 .
C23 H23B 0.9800 .
C23 H23C 0.9800 .
C24 H24A 0.9800 .
C24 H24B 0.9800 .
C24 H24C 0.9800 .
O5 C25 1.408(7) .
C25 H25A 0.9800 .
C25 H25B 0.9800 .
C25 H25C 0.9800 .
O6 C26 1.418(12) .
C26 H26A 0.9800 .
C26 H26B 0.9800 .
C26 H26C 0.9800 .

loop_
_platon_squeeze_void_nr
_platon_squeeze_void_average_x
_platon_squeeze_void_average_y
_platon_squeeze_void_average_z
_platon_squeeze_void_volume
_platon_squeeze_void_count_electrons
_platon_squeeze_void_content
1 0.000 0.551 0.250 281 85 ' '
2 0.000 0.146 0.250 7 0 ' '
3 0.000 0.241 0.250 7 0 ' '
4 0.000 0.449 0.750 281 85 ' '
5 0.000 0.766 0.750 7 0 ' '
6 0.000 0.861 0.750 6 0 ' '
7 0.500 1.051 0.250 281 85 ' '
8 0.500 -0.051 0.750 281 85 ' '
9 0.500 0.646 0.250 7 0 ' '
10 0.500 0.741 0.250 7 0 ' '
11 0.500 0.266 0.750 7 0 ' '
12 0.500 0.361 0.750 6 0 ' '
